data_2016986
loop_
_publ_author_name
'Teng, Gary'
'Walczak, Christopher P.'
'Squattrito, Philip J.'
'Mohanty, Dillip K.'
'Scharer, William'
'Giolando, Mark R.'
'Kirschbaum, Kristin'

_publ_section_title
;
 4,6-Dinitro-<i>N</i>,<i>N</i>'-di-<i>n</i>-octylbenzene-1,3-diamine,
 4,6-dinitro-<i>N</i>,<i>N</i>'-di-<i>n</i>-undecylbenzene-1,3-diamine
 and <i>N</i>,<i>N</i>'-bis(2,4-dinitrophenyl)octane-1,8-diamine
;
_journal_coeditor_code SK3288
_journal_issue 2
_journal_name_full 'Acta Crystallographica Section C'
_journal_page_first o76
_journal_page_last o80
_journal_paper_doi 10.1107/S0108270109001619
_journal_volume 65
_journal_year 2009
_chemical_formula_iupac 'C20 H24 N6 O8'
_chemical_formula_moiety 'C20 H24 N6 O8'
_chemical_formula_sum 'C20 H24 N6 O8'
_chemical_formula_weight 476.45
_chemical_melting_point 415
_chemical_name_systematic
;
<i>N</i>,<i>N</i>'-bis(2,4-dinitrophenyl)octane-1,8-diamine
;
_space_group_IT_number 14
_symmetry_cell_setting monoclinic
_symmetry_space_group_name_Hall '-P 2ybc'
_symmetry_space_group_name_H-M 'P 1 21/c 1'
_atom_sites_solution_hydrogens difmap
_atom_sites_solution_primary direct
_atom_sites_solution_secondary difmap
_audit_creation_method SHELXL97
_cell_angle_alpha 90.00
_cell_angle_beta 94.9490(10)
_cell_angle_gamma 90.00
_cell_formula_units_Z 2
_cell_length_a 4.67400(10)
_cell_length_b 25.7389(8)
_cell_length_c 8.9254(3)
_cell_measurement_reflns_used 9203
_cell_measurement_temperature 105(2)
_cell_measurement_theta_max 35.4
_cell_measurement_theta_min 2.4
_cell_volume 1069.75(5)
_computing_cell_refinement 'SAINT (Bruker, 2003)'
_computing_data_collection 'SMART (Bruker, 2003)'
_computing_data_reduction 'SAINT (Bruker, 2003)'
_computing_molecular_graphics 'CrystalMaker (Palmer, 2008)'
_computing_publication_material 'SHELXL97 (Sheldrick, 2008)'
_computing_structure_refinement 'SHELXL97 (Sheldrick, 2008)'
_computing_structure_solution 'SHELXS97 (Sheldrick, 2008)'
_diffrn_ambient_temperature 105.0(10)
_diffrn_measured_fraction_theta_full 1.000
_diffrn_measured_fraction_theta_max 1.000
_diffrn_measurement_device_type 'Bruker SMART 6000 CCD area-detector'
_diffrn_measurement_method \w
_diffrn_radiation_monochromator graphite
_diffrn_radiation_source 'fine-focus sealed tube'
_diffrn_radiation_type MoK\a
_diffrn_radiation_wavelength 0.71073
_diffrn_reflns_av_R_equivalents 0.0258
_diffrn_reflns_av_sigmaI/netI 0.0220
_diffrn_reflns_limit_h_max 4
_diffrn_reflns_limit_h_min -5
_diffrn_reflns_limit_k_max 31
_diffrn_reflns_limit_k_min -31
_diffrn_reflns_limit_l_max 10
_diffrn_reflns_limit_l_min -9
_diffrn_reflns_number 8443
_diffrn_reflns_theta_full 26.00
_diffrn_reflns_theta_max 26.00
_diffrn_reflns_theta_min 1.58
_exptl_absorpt_coefficient_mu 0.116
_exptl_absorpt_correction_T_max 0.986
_exptl_absorpt_correction_T_min 0.759
_exptl_absorpt_correction_type multi-scan
_exptl_absorpt_process_details '(SADABS; Sheldrick,1996)'
_exptl_crystal_colour yellow
_exptl_crystal_density_diffrn 1.479
_exptl_crystal_density_method 'not measured'
_exptl_crystal_description parallelepiped
_exptl_crystal_F_000 500
_exptl_crystal_size_max 0.30
_exptl_crystal_size_mid 0.20
_exptl_crystal_size_min 0.12
_refine_diff_density_max 0.343
_refine_diff_density_min -0.240
_refine_ls_extinction_method none
_refine_ls_goodness_of_fit_ref 1.111
_refine_ls_hydrogen_treatment refall
_refine_ls_matrix_type full
_refine_ls_number_parameters 202
_refine_ls_number_reflns 2096
_refine_ls_number_restraints 0
_refine_ls_restrained_S_all 1.111
_refine_ls_R_factor_all 0.0467
_refine_ls_R_factor_gt 0.0441
_refine_ls_shift/su_max 0.000
_refine_ls_shift/su_mean 0.000
_refine_ls_structure_factor_coef Fsqd
_refine_ls_weighting_details 'calc w = 1/[\s^2^(Fo^2^)+(0.0408P)^2^+0.7683P] where P=(Fo^2^+2Fc^2^)/3'
_refine_ls_weighting_scheme calc
_refine_ls_wR_factor_gt 0.1067
_refine_ls_wR_factor_ref 0.1085
_reflns_number_gt 1973
_reflns_number_total 2096
_reflns_threshold_expression I>2\s(I)
_cod_data_source_file sk3288.cif
_cod_data_source_block III
_cod_original_sg_symbol_H-M 'P 21/c'
_cod_database_code 2016986
_cod_database_fobs_code 2016986

loop_
_symmetry_equiv_pos_as_xyz
'x, y, z'
'-x, y+1/2, -z+1/2'
'-x, -y, -z'
'x, -y-1/2, z-1/2'

loop_
_atom_site_type_symbol
_atom_site_label
_atom_site_fract_x
_atom_site_fract_y
_atom_site_fract_z
_atom_site_U_iso_or_equiv
_atom_site_adp_type
_atom_site_calc_flag
_atom_site_refinement_flags
_atom_site_occupancy
_atom_site_disorder_assembly
_atom_site_disorder_group
O O1 0.2873(3) 0.52120(4) 0.58095(14) 0.0291(3) Uani d . 1 . .
O O2 -0.0548(3) 0.54337(5) 0.71511(14) 0.0322(3) Uani d . 1 . .
O O3 -0.0743(3) 0.77934(5) 0.70804(16) 0.0404(4) Uani d . 1 . .
O O4 -0.2373(3) 0.71662(6) 0.83856(16) 0.0387(4) Uani d . 1 . .
N N1 0.1404(3) 0.55469(5) 0.63733(15) 0.0221(3) Uani d . 1 . .
N N2 -0.0882(3) 0.73311(6) 0.74205(17) 0.0302(4) Uani d . 1 . .
N N3 0.5325(3) 0.59148(5) 0.41903(15) 0.0198(3) Uani d . 1 . .
H H3 0.517(4) 0.5595(9) 0.438(2) 0.027(5) Uiso d . 1 . .
C C1 0.3856(3) 0.62460(6) 0.49881(17) 0.0179(3) Uani d . 1 . .
C C2 0.1972(3) 0.60895(6) 0.60844(18) 0.0199(3) Uani d . 1 . .
C C3 0.0470(3) 0.64441(7) 0.68846(19) 0.0224(4) Uani d . 1 . .
H H3A -0.069(4) 0.6324(8) 0.758(2) 0.026(5) Uiso d . 1 . .
C C4 0.0792(3) 0.69653(6) 0.66181(19) 0.0236(4) Uani d . 1 . .
C C5 0.2608(4) 0.71428(6) 0.55641(19) 0.0237(4) Uani d . 1 . .
H H5 0.281(4) 0.7495(8) 0.539(2) 0.027(5) Uiso d . 1 . .
C C6 0.4085(3) 0.67947(6) 0.47726(19) 0.0211(3) Uani d . 1 . .
H H6 0.526(4) 0.6907(7) 0.409(2) 0.017(4) Uiso d . 1 . .
C C7 0.7060(4) 0.60578(6) 0.29635(19) 0.0218(4) Uani d . 1 . .
H H7B 0.818(4) 0.6371(8) 0.326(2) 0.024(5) Uiso d . 1 . .
H H7A 0.843(4) 0.5771(8) 0.288(2) 0.028(5) Uiso d . 1 . .
C C8 0.5231(4) 0.61429(6) 0.1484(2) 0.0257(4) Uani d . 1 . .
H H8B 0.374(5) 0.6418(9) 0.163(2) 0.037(6) Uiso d . 1 . .
H H8A 0.651(5) 0.6267(8) 0.079(2) 0.031(5) Uiso d . 1 . .
C C9 0.3716(4) 0.56493(7) 0.0863(2) 0.0255(4) Uani d . 1 . .
H H9B 0.214(4) 0.5741(8) 0.010(2) 0.030(5) Uiso d . 1 . .
H H9A 0.264(4) 0.5485(8) 0.165(2) 0.027(5) Uiso d . 1 . .
C C10 0.5748(4) 0.52520(7) 0.0261(2) 0.0258(4) Uani d . 1 . .
H H10A 0.739(5) 0.5172(8) 0.106(2) 0.036(6) Uiso d . 1 . .
H H10B 0.662(5) 0.5433(8) -0.058(3) 0.037(6) Uiso d . 1 . .

loop_
_atom_site_aniso_label
_atom_site_aniso_U_11
_atom_site_aniso_U_22
_atom_site_aniso_U_33
_atom_site_aniso_U_12
_atom_site_aniso_U_13
_atom_site_aniso_U_23
O1 0.0356(7) 0.0150(6) 0.0395(7) 0.0024(5) 0.0191(6) -0.0001(5)
O2 0.0379(7) 0.0281(7) 0.0335(7) -0.0016(5) 0.0205(6) 0.0025(5)
O3 0.0529(9) 0.0239(7) 0.0430(8) 0.0160(6) -0.0036(7) -0.0110(6)
O4 0.0389(8) 0.0417(8) 0.0365(8) 0.0115(6) 0.0097(6) -0.0131(6)
N1 0.0251(7) 0.0200(7) 0.0223(7) -0.0010(5) 0.0081(6) 0.0004(5)
N2 0.0310(8) 0.0280(8) 0.0298(8) 0.0112(6) -0.0072(6) -0.0123(6)
N3 0.0237(7) 0.0130(7) 0.0234(7) -0.0010(5) 0.0064(5) 0.0004(5)
C1 0.0175(7) 0.0162(7) 0.0195(8) 0.0001(6) -0.0014(6) -0.0017(6)
C2 0.0209(8) 0.0159(7) 0.0228(8) 0.0009(6) 0.0018(6) -0.0009(6)
C3 0.0205(8) 0.0244(8) 0.0221(8) 0.0021(6) 0.0013(7) -0.0038(6)
C4 0.0230(8) 0.0219(8) 0.0250(8) 0.0074(6) -0.0035(7) -0.0086(6)
C5 0.0272(8) 0.0145(7) 0.0278(9) 0.0028(6) -0.0072(7) -0.0025(6)
C6 0.0227(8) 0.0173(8) 0.0229(8) -0.0016(6) -0.0007(6) 0.0003(6)
C7 0.0253(8) 0.0169(7) 0.0244(8) -0.0036(6) 0.0088(7) -0.0009(6)
C8 0.0315(9) 0.0205(8) 0.0257(9) -0.0001(7) 0.0063(7) 0.0005(7)
C9 0.0248(8) 0.0261(9) 0.0258(9) -0.0004(7) 0.0037(7) -0.0025(7)
C10 0.0240(8) 0.0266(9) 0.0277(9) -0.0043(7) 0.0077(7) -0.0035(7)

loop_
_atom_type_symbol
_atom_type_description
_atom_type_scat_dispersion_real
_atom_type_scat_dispersion_imag
_atom_type_scat_source
C C 0.0033 0.0016 'International Tables Vol C Tables 4.2.6.8 and 6.1.1.4'
H H 0.0000 0.0000 'International Tables Vol C Tables 4.2.6.8 and 6.1.1.4'
N N 0.0061 0.0033 'International Tables Vol C Tables 4.2.6.8 and 6.1.1.4'
O O 0.0106 0.0060 'International Tables Vol C Tables 4.2.6.8 and 6.1.1.4'

loop_
_geom_angle_atom_site_label_1
_geom_angle_atom_site_label_2
_geom_angle_atom_site_label_3
_geom_angle_site_symmetry_1
_geom_angle_site_symmetry_3
_geom_angle
_geom_angle_publ_flag
O2 N1 O1 . . 122.04(14) ?
O2 N1 C2 . . 119.05(13) ?
O1 N1 C2 . . 118.90(13) ?
O4 N2 O3 . . 123.48(15) ?
O4 N2 C4 . . 118.94(15) ?
O3 N2 C4 . . 117.57(16) ?
C1 N3 C7 . . 125.49(14) ?
C1 N3 H3 . . 117.3(14) ?
C7 N3 H3 . . 117.2(14) ?
C3 C2 C1 . . 122.43(15) ?
C3 C2 N1 . . 115.73(14) ?
C1 C2 N1 . . 121.77(14) ?
C4 C3 C2 . . 119.07(16) ?
C4 C3 H3A . . 122.0(13) ?
C2 C3 H3A . . 118.9(13) ?
C3 C4 C5 . . 121.22(15) ?
C3 C4 N2 . . 118.43(16) ?
C5 C4 N2 . . 120.31(15) ?
C6 C5 C4 . . 119.85(15) ?
C6 C5 H5 . . 119.5(13) ?
C4 C5 H5 . . 120.7(13) ?
C5 C6 C1 . . 122.10(16) ?
C5 C6 H6 . . 120.2(11) ?
C1 C6 H6 . . 117.7(11) ?
N3 C1 C2 . . 124.02(14) ?
N3 C1 C6 . . 120.65(15) ?
C2 C1 C6 . . 115.33(14) ?
N3 C7 C8 . . 112.22(14) ?
N3 C7 H7B . . 108.9(11) ?
C8 C7 H7B . . 111.0(11) ?
N3 C7 H7A . . 106.1(11) ?
C8 C7 H7A . . 111.1(11) ?
H7B C7 H7A . . 107.3(16) ?
C7 C8 C9 . . 113.60(14) ?
C7 C8 H8B . . 109.4(12) ?
C9 C8 H8B . . 108.9(13) ?
C7 C8 H8A . . 105.9(13) ?
C9 C8 H8A . . 109.8(12) ?
H8B C8 H8A . . 109.1(17) ?
C10 C9 C8 . . 113.61(14) ?
C10 C9 H9B . . 111.6(12) ?
C8 C9 H9B . . 110.1(12) ?
C10 C9 H9A . . 109.4(11) ?
C8 C9 H9A . . 110.0(11) ?
H9B C9 H9A . . 101.4(16) ?
C9 C10 C10 . 3_665 113.25(18) ?
C9 C10 H10A . . 110.0(12) ?
C10 C10 H10A 3_665 . 109.8(12) ?
C9 C10 H10B . . 105.0(12) ?
C10 C10 H10B 3_665 . 111.7(13) ?
H10A C10 H10B . . 106.8(17) ?

loop_
_geom_bond_atom_site_label_1
_geom_bond_atom_site_label_2
_geom_bond_site_symmetry_2
_geom_bond_distance
_geom_bond_publ_flag
O1 N1 . 1.2358(18) ?
O2 N1 . 1.2285(18) ?
O3 N2 . 1.231(2) ?
O4 N2 . 1.229(2) ?
N1 C2 . 1.449(2) ?
N2 C4 . 1.452(2) ?
N3 C1 . 1.338(2) ?
N3 C7 . 1.465(2) ?
N3 H3 . 0.85(2) ?
C2 C3 . 1.387(2) ?
C2 C1 . 1.430(2) ?
C3 C4 . 1.373(2) ?
C3 H3A . 0.91(2) ?
C4 C5 . 1.397(3) ?
C5 C6 . 1.365(2) ?
C5 H5 . 0.93(2) ?
C6 C1 . 1.431(2) ?
C6 H6 . 0.901(19) ?
C7 C8 . 1.526(2) ?
C7 H7B . 0.98(2) ?
C7 H7A . 0.99(2) ?
C8 C9 . 1.535(2) ?
C8 H8B . 1.01(2) ?
C8 H8A . 0.95(2) ?
C9 C10 . 1.524(2) ?
C9 H9B . 0.99(2) ?
C9 H9A . 0.99(2) ?
C10 C10 3_665 1.527(3) ?
C10 H10A . 1.02(2) ?
C10 H10B . 1.00(2) ?

loop_
_geom_hbond_atom_site_label_D
_geom_hbond_atom_site_label_H
_geom_hbond_atom_site_label_A
_geom_hbond_site_symmetry_A
_geom_hbond_distance_DH
_geom_hbond_distance_HA
_geom_hbond_distance_DA
_geom_hbond_angle_DHA
N3 H3 O1 . 0.85(2) 2.00(2) 2.6382(18) 131.9(18)
N3 H3 O1 3_666 0.85(2) 2.28(2) 3.0202(18) 146.3(18)
